data_1512354
loop_
_publ_author_name
'Lin, Wen-Chung'
'Yang, Ding-Yah'

_publ_section_title
;
 Visible Light Photoredox Catalysis: Synthesis of
 Indazolo[2,3-a]quinolines from
 2-(2-Nitrophenyl)-1,2,3,4-tetrahydroquinolines
;
_journal_issue 18
_journal_name_full 'Organic Letters'
_journal_page_first 4862
_journal_paper_doi 10.1021/ol402286d
_journal_volume 15
_journal_year 2013
_chemical_formula_moiety 'C18 H18 N2 O2'
_chemical_formula_sum 'C18 H18 N2 O2'
_chemical_formula_weight 294.34
_space_group_IT_number 61
_symmetry_cell_setting orthorhombic
_symmetry_Int_Tables_number 61
_symmetry_space_group_name_Hall '-P 2ac 2ab'
_symmetry_space_group_name_H-M 'P b c a'
_atom_sites_solution_hydrogens geom
_atom_sites_solution_primary direct
_atom_sites_solution_secondary difmap
_audit_creation_method SHELXL-97
_cell_angle_alpha 90.00
_cell_angle_beta 90.00
_cell_angle_gamma 90.00
_cell_formula_units_Z 8
_cell_length_a 11.3182(9)
_cell_length_b 15.2662(12)
_cell_length_c 16.9741(13)
_cell_measurement_reflns_used 4331
_cell_measurement_temperature 297(2)
_cell_measurement_theta_max 26.001
_cell_measurement_theta_min 2.542
_cell_volume 2932.9(4)
_computing_cell_refinement 'Bruker SMART'
_computing_data_collection 'Bruker SMART'
_computing_data_reduction 'Bruker SHELXTL'
_computing_molecular_graphics 'Bruker SHELXTL'
_computing_publication_material 'Bruker SHELXTL'
_computing_structure_refinement 'SHELXL-97 (Sheldrick, 2008)'
_computing_structure_solution 'SHELXS-97 (Sheldrick, 2008)'
_diffrn_ambient_temperature 297(2)
_diffrn_measured_fraction_theta_full 0.998
_diffrn_measured_fraction_theta_max 0.998
_diffrn_measurement_device_type 'CCD area detector'
_diffrn_measurement_method 'phi and omega scans'
_diffrn_radiation_monochromator graphite
_diffrn_radiation_probe x-ray
_diffrn_radiation_type MoK\a
_diffrn_radiation_wavelength 0.71073
_diffrn_reflns_av_R_equivalents 0.0246
_diffrn_reflns_av_sigmaI/netI 0.0135
_diffrn_reflns_limit_h_max 13
_diffrn_reflns_limit_h_min -13
_diffrn_reflns_limit_k_max 17
_diffrn_reflns_limit_k_min -18
_diffrn_reflns_limit_l_max 13
_diffrn_reflns_limit_l_min -20
_diffrn_reflns_number 15570
_diffrn_reflns_theta_full 26.02
_diffrn_reflns_theta_max 26.02
_diffrn_reflns_theta_min 2.54
_diffrn_source 'fine-focus sealed tube'
_exptl_absorpt_coefficient_mu 0.088
_exptl_absorpt_correction_T_max 1.000000
_exptl_absorpt_correction_T_min 0.849156
_exptl_absorpt_correction_type empirical
_exptl_crystal_colour yellow
_exptl_crystal_density_diffrn 1.333
_exptl_crystal_density_method 'not measured'
_exptl_crystal_description parallelepiped
_exptl_crystal_F_000 1248
_exptl_crystal_size_max 0.64
_exptl_crystal_size_mid 0.62
_exptl_crystal_size_min 0.58
_refine_diff_density_max 0.398
_refine_diff_density_min -0.187
_refine_diff_density_rms 0.036
_refine_ls_extinction_method none
_refine_ls_goodness_of_fit_ref 1.021
_refine_ls_hydrogen_treatment mixed
_refine_ls_matrix_type full
_refine_ls_number_parameters 203
_refine_ls_number_reflns 2880
_refine_ls_number_restraints 0
_refine_ls_restrained_S_all 1.021
_refine_ls_R_factor_all 0.0461
_refine_ls_R_factor_gt 0.0388
_refine_ls_shift/su_max 0.002
_refine_ls_shift/su_mean 0.000
_refine_ls_structure_factor_coef Fsqd
_refine_ls_weighting_details 'calc w=1/[\s^2^(Fo^2^)+(0.0655P)^2^+1.0335P] where P=(Fo^2^+2Fc^2^)/3'
_refine_ls_weighting_scheme calc
_refine_ls_wR_factor_gt 0.1105
_refine_ls_wR_factor_ref 0.1195
_reflns_number_gt 2468
_reflns_number_total 2880
_reflns_threshold_expression >2sigma(I)
_cod_data_source_file ol402286d_si_007.cif
_cod_data_source_block wc085m
_cod_database_code 1512354

loop_
_symmetry_equiv_pos_as_xyz
'x, y, z'
'-x+1/2, -y, z+1/2'
'-x, y+1/2, -z+1/2'
'x+1/2, -y+1/2, -z'
'-x, -y, -z'
'x-1/2, y, -z-1/2'
'x, -y-1/2, z-1/2'
'-x-1/2, y-1/2, z'

loop_
_atom_site_label
_atom_site_type_symbol
_atom_site_fract_x
_atom_site_fract_y
_atom_site_fract_z
_atom_site_U_iso_or_equiv
_atom_site_adp_type
_atom_site_occupancy
_atom_site_symmetry_multiplicity
_atom_site_calc_flag
_atom_site_refinement_flags
O1 O -0.25800(10) 0.09487(8) 0.52135(7) 0.0504(3) Uani 1 1 d .
H1A H -0.207(2) 0.0428(19) 0.5160(15) 0.098(8) Uiso 1 1 d .
O2 O -0.10263(11) 0.06087(8) 0.81986(6) 0.0521(3) Uani 1 1 d .
N1 N 0.13183(10) 0.07196(8) 0.47511(7) 0.0327(3) Uani 1 1 d .
N2 N 0.03537(10) 0.11046(7) 0.50891(6) 0.0305(3) Uani 1 1 d .
C1 C 0.13350(12) 0.10698(9) 0.40207(8) 0.0331(3) Uani 1 1 d .
C2 C 0.21780(14) 0.09143(11) 0.34217(9) 0.0416(4) Uani 1 1 d .
H2A H 0.2786 0.0513 0.3494 0.050 Uiso 1 1 calc R
C3 C 0.20732(16) 0.13695(12) 0.27361(10) 0.0512(4) Uani 1 1 d .
H3A H 0.2627 0.1282 0.2339 0.061 Uiso 1 1 calc R
C4 C 0.11395(17) 0.19746(12) 0.26120(10) 0.0540(4) Uani 1 1 d .
H4A H 0.1100 0.2277 0.2137 0.065 Uiso 1 1 calc R
C5 C 0.03007(16) 0.21238(11) 0.31708(9) 0.0472(4) Uani 1 1 d .
H5A H -0.0315 0.2514 0.3079 0.057 Uiso 1 1 calc R
C6 C 0.03888(12) 0.16680(9) 0.38981(8) 0.0352(3) Uani 1 1 d .
C7 C -0.02348(12) 0.16644(9) 0.46095(8) 0.0333(3) Uani 1 1 d .
C8 C -0.12545(13) 0.21927(9) 0.49295(9) 0.0360(3) Uani 1 1 d .
C9 C -0.18991(12) 0.16361(10) 0.55549(9) 0.0369(3) Uani 1 1 d .
H9A H -0.2444 0.2023 0.5838 0.044 Uiso 1 1 calc R
C10 C -0.10430(12) 0.12625(9) 0.61505(8) 0.0331(3) Uani 1 1 d .
C11 C 0.00632(12) 0.09623(9) 0.58942(8) 0.0311(3) Uani 1 1 d .
C12 C 0.08324(12) 0.05572(10) 0.64101(8) 0.0372(3) Uani 1 1 d .
H12A H 0.1570 0.0371 0.6236 0.045 Uiso 1 1 calc R
C13 C 0.05013(13) 0.04293(11) 0.71902(9) 0.0407(4) Uani 1 1 d .
H13A H 0.1015 0.0153 0.7538 0.049 Uiso 1 1 calc R
C14 C -0.05979(14) 0.07149(10) 0.74506(8) 0.0382(3) Uani 1 1 d .
C15 C -0.13539(13) 0.11433(10) 0.69304(8) 0.0377(3) Uani 1 1 d .
H15A H -0.2077 0.1352 0.7110 0.045 Uiso 1 1 calc R
C16 C -0.21329(15) 0.24500(12) 0.42821(10) 0.0496(4) Uani 1 1 d .
H16A H -0.1736 0.2797 0.3891 0.074 Uiso 1 1 calc R
H16B H -0.2766 0.2784 0.4509 0.074 Uiso 1 1 calc R
H16C H -0.2446 0.1931 0.4041 0.074 Uiso 1 1 calc R
C17 C -0.07392(15) 0.30228(10) 0.53154(11) 0.0493(4) Uani 1 1 d .
H17A H -0.0339 0.3366 0.4924 0.074 Uiso 1 1 calc R
H17B H -0.0190 0.2858 0.5720 0.074 Uiso 1 1 calc R
H17C H -0.1367 0.3361 0.5543 0.074 Uiso 1 1 calc R
C18 C -0.03548(18) 0.00944(14) 0.87363(10) 0.0626(5) Uani 1 1 d .
H18A H -0.0753 0.0074 0.9235 0.094 Uiso 1 1 calc R
H18B H 0.0413 0.0352 0.8803 0.094 Uiso 1 1 calc R
H18C H -0.0271 -0.0489 0.8533 0.094 Uiso 1 1 calc R

loop_
_atom_site_aniso_label
_atom_site_aniso_U_11
_atom_site_aniso_U_22
_atom_site_aniso_U_33
_atom_site_aniso_U_23
_atom_site_aniso_U_13
_atom_site_aniso_U_12
O1 0.0351(6) 0.0503(7) 0.0658(8) 0.0012(6) -0.0126(5) -0.0007(5)
O2 0.0526(7) 0.0697(8) 0.0341(6) 0.0051(5) 0.0061(5) 0.0123(6)
N1 0.0263(6) 0.0364(6) 0.0354(6) -0.0038(5) 0.0018(5) 0.0040(5)
N2 0.0261(5) 0.0329(6) 0.0324(6) -0.0022(4) 0.0002(4) 0.0034(4)
C1 0.0305(7) 0.0343(7) 0.0346(7) -0.0046(5) 0.0003(5) -0.0012(5)
C2 0.0375(8) 0.0470(8) 0.0404(8) -0.0068(6) 0.0051(6) 0.0013(6)
C3 0.0502(9) 0.0631(10) 0.0401(8) -0.0022(7) 0.0118(7) -0.0012(8)
C4 0.0632(11) 0.0612(10) 0.0375(8) 0.0089(8) 0.0069(8) 0.0035(8)
C5 0.0507(9) 0.0495(9) 0.0415(8) 0.0064(7) 0.0009(7) 0.0074(7)
C6 0.0355(7) 0.0360(7) 0.0343(7) -0.0018(5) -0.0007(6) 0.0007(6)
C7 0.0311(7) 0.0332(7) 0.0356(7) -0.0006(5) -0.0015(5) 0.0033(5)
C8 0.0327(7) 0.0368(7) 0.0383(7) -0.0004(6) -0.0001(6) 0.0092(6)
C9 0.0286(7) 0.0423(8) 0.0398(8) -0.0023(6) -0.0006(6) 0.0070(6)
C10 0.0287(7) 0.0342(7) 0.0364(7) -0.0020(6) -0.0005(5) 0.0029(5)
C11 0.0283(7) 0.0331(7) 0.0318(7) -0.0027(5) -0.0004(5) 0.0004(5)
C12 0.0287(7) 0.0455(8) 0.0373(8) -0.0008(6) -0.0020(6) 0.0052(6)
C13 0.0371(8) 0.0488(8) 0.0361(8) 0.0021(6) -0.0061(6) 0.0055(6)
C14 0.0409(8) 0.0426(7) 0.0311(7) -0.0024(6) 0.0010(6) 0.0006(6)
C15 0.0314(7) 0.0430(8) 0.0386(8) -0.0036(6) 0.0032(6) 0.0040(6)
C16 0.0435(9) 0.0593(10) 0.0461(9) 0.0067(7) -0.0030(7) 0.0171(8)
C17 0.0487(9) 0.0381(8) 0.0611(10) -0.0069(7) 0.0063(8) 0.0045(7)
C18 0.0676(12) 0.0828(13) 0.0374(9) 0.0118(9) 0.0003(8) 0.0133(10)

loop_
_atom_type_symbol
_atom_type_description
_atom_type_scat_dispersion_real
_atom_type_scat_dispersion_imag
_atom_type_scat_source
C C 0.0033 0.0016 'International Tables Vol C Tables 4.2.6.8 and 6.1.1.4'
H H 0.0000 0.0000 'International Tables Vol C Tables 4.2.6.8 and 6.1.1.4'
N N 0.0061 0.0033 'International Tables Vol C Tables 4.2.6.8 and 6.1.1.4'
O O 0.0106 0.0060 'International Tables Vol C Tables 4.2.6.8 and 6.1.1.4'

loop_
_geom_angle_atom_site_label_1
_geom_angle_atom_site_label_2
_geom_angle_atom_site_label_3
_geom_angle
C9 O1 H1A 108.5(15)
C14 O2 C18 118.09(13)
C1 N1 N2 103.09(11)
C7 N2 N1 114.32(11)
C7 N2 C11 124.05(11)
N1 N2 C11 121.50(11)
N1 C1 C2 127.09(13)
N1 C1 C6 112.20(12)
C2 C1 C6 120.68(13)
C3 C2 C1 118.06(15)
C3 C2 H2A 121.0
C1 C2 H2A 121.0
C2 C3 C4 121.62(15)
C2 C3 H3A 119.2
C4 C3 H3A 119.2
C5 C4 C3 121.65(16)
C5 C4 H4A 119.2
C3 C4 H4A 119.2
C4 C5 C6 118.33(15)
C4 C5 H5A 120.8
C6 C5 H5A 120.8
C7 C6 C5 135.79(14)
C7 C6 C1 104.54(12)
C5 C6 C1 119.63(13)
N2 C7 C6 105.85(12)
N2 C7 C8 119.78(12)
C6 C7 C8 133.99(13)
C7 C8 C16 112.02(12)
C7 C8 C17 107.64(12)
C16 C8 C17 109.84(13)
C7 C8 C9 108.36(11)
C16 C8 C9 109.12(12)
C17 C8 C9 109.83(12)
O1 C9 C10 109.92(12)
O1 C9 C8 112.42(12)
C10 C9 C8 111.39(11)
O1 C9 H9A 107.6
C10 C9 H9A 107.6
C8 C9 H9A 107.6
C15 C10 C11 118.79(13)
C15 C10 C9 121.80(12)
C11 C10 C9 119.21(12)
C12 C11 C10 120.83(13)
C12 C11 N2 122.13(12)
C10 C11 N2 117.03(12)
C11 C12 C13 119.80(13)
C11 C12 H12A 120.1
C13 C12 H12A 120.1
C12 C13 C14 120.01(14)
C12 C13 H13A 120.0
C14 C13 H13A 120.0
O2 C14 C13 125.09(14)
O2 C14 C15 115.22(13)
C13 C14 C15 119.69(13)
C10 C15 C14 120.85(13)
C10 C15 H15A 119.6
C14 C15 H15A 119.6
C8 C16 H16A 109.5
C8 C16 H16B 109.5
H16A C16 H16B 109.5
C8 C16 H16C 109.5
H16A C16 H16C 109.5
H16B C16 H16C 109.5
C8 C17 H17A 109.5
C8 C17 H17B 109.5
H17A C17 H17B 109.5
C8 C17 H17C 109.5
H17A C17 H17C 109.5
H17B C17 H17C 109.5
O2 C18 H18A 109.5
O2 C18 H18B 109.5
H18A C18 H18B 109.5
O2 C18 H18C 109.5
H18A C18 H18C 109.5
H18B C18 H18C 109.5

loop_
_geom_bond_atom_site_label_1
_geom_bond_atom_site_label_2
_geom_bond_distance
O1 C9 1.4252(19)
O1 H1A 0.98(3)
O2 C14 1.3687(18)
O2 C18 1.424(2)
N1 C1 1.3502(18)
N1 N2 1.3662(15)
N2 C7 1.3552(17)
N2 C11 1.4224(17)
C1 C2 1.414(2)
C1 C6 1.423(2)
C2 C3 1.361(2)
C2 H2A 0.9300
C3 C4 1.419(3)
C3 H3A 0.9300
C4 C5 1.361(2)
C4 H4A 0.9300
C5 C6 1.421(2)
C5 H5A 0.9300
C6 C7 1.3987(19)
C7 C8 1.5091(19)
C8 C16 1.533(2)
C8 C17 1.541(2)
C8 C9 1.543(2)
C9 C10 1.5120(19)
C9 H9A 0.9800
C10 C15 1.382(2)
C10 C11 1.4024(19)
C11 C12 1.3810(19)
C12 C13 1.390(2)
C12 H12A 0.9300
C13 C14 1.390(2)
C13 H13A 0.9300
C14 C15 1.393(2)
C15 H15A 0.9300
C16 H16A 0.9600
C16 H16B 0.9600
C16 H16C 0.9600
C17 H17A 0.9600
C17 H17B 0.9600
C17 H17C 0.9600
C18 H18A 0.9600
C18 H18B 0.9600
C18 H18C 0.9600
